data_7210027
loop_
_publ_author_name
'Eberhard, Jens'
'Stoll, Ion'
'Brockhinke, Regina'
'Neumann, Beate'
'Stammler, Hans-Georg'
'Riefer, Arthur'
'Rauls, Eva'
'Schmidt, Wolf Gero'
'Mattay, Jochen'

_publ_section_title
;
 Structural variety of 5-fluoroarene-2-aminopyrimidine in comparison to
 2-aminopyrimidine silver(i) coordination polymers: progress report and
 overview
;
_journal_issue 21
_journal_name_full CrystEngComm
_journal_page_first 4225
_journal_paper_doi 10.1039/c2ce26388b
_journal_volume 15
_journal_year 2013
_chemical_formula_moiety 'C11 H7 Ag F4 N4 O4'
_chemical_formula_sum 'C11 H7 Ag F4 N4 O4'
_chemical_formula_weight 443.08
_chemical_name_systematic ?
_space_group_IT_number 14
_symmetry_cell_setting monoclinic
_symmetry_space_group_name_Hall '-P 2ybc'
_symmetry_space_group_name_H-M 'P 1 21/c 1'
_atom_sites_solution_hydrogens geom
_atom_sites_solution_primary direct
_atom_sites_solution_secondary difmap
_audit_creation_method SHELXL-97
_cell_angle_alpha 90.00
_cell_angle_beta 95.79(3)
_cell_angle_gamma 90.00
_cell_formula_units_Z 4
_cell_length_a 18.417(7)
_cell_length_b 6.3990(8)
_cell_length_c 11.262(4)
_cell_measurement_reflns_used 43
_cell_measurement_temperature 100(2)
_cell_measurement_theta_max 19.30
_cell_measurement_theta_min 3.65
_cell_volume 1320.5(7)
_computing_cell_refinement 'Dirax/lsq (Duisenberg & Schreurs, 1989-2000)'
_computing_data_collection 'Collect, Bruker AXS, 2004'
_computing_data_reduction 'EVALCCD (Duisenberg,1998,Thesis.Utrecht University.'
_computing_molecular_graphics 'SHELXTL-PLUS (1990)'
_computing_publication_material 'SHELXL-97 (Sheldrick, 1997)'
_computing_structure_refinement 'SHELXL-97 (Sheldrick, 1997)'
_computing_structure_solution 'SHELXS-97 (Sheldrick, 1990)'
_diffrn_ambient_temperature 100(2)
_diffrn_measured_fraction_theta_full 0.999
_diffrn_measured_fraction_theta_max 0.999
_diffrn_measurement_device_type KappaCCD
_diffrn_measurement_method CCD
_diffrn_radiation_monochromator graphite
_diffrn_radiation_source 'fine-focus sealed tube'
_diffrn_radiation_type MoK\a
_diffrn_radiation_wavelength 0.71073
_diffrn_reflns_av_R_equivalents 0.0562
_diffrn_reflns_av_sigmaI/netI 0.0271
_diffrn_reflns_limit_h_max 23
_diffrn_reflns_limit_h_min -23
_diffrn_reflns_limit_k_max 8
_diffrn_reflns_limit_k_min -8
_diffrn_reflns_limit_l_max 14
_diffrn_reflns_limit_l_min -14
_diffrn_reflns_number 29741
_diffrn_reflns_theta_full 27.48
_diffrn_reflns_theta_max 27.48
_diffrn_reflns_theta_min 3.34
_exptl_absorpt_coefficient_mu 1.607
_exptl_absorpt_correction_T_max 0.9686
_exptl_absorpt_correction_T_min 0.6442
_exptl_absorpt_correction_type multi-scan
_exptl_absorpt_process_details 'SADABS - Bruker Nonius area detector scaling and absorption correction - V2.10'
_exptl_crystal_colour colourless
_exptl_crystal_density_diffrn 2.229
_exptl_crystal_density_method 'not measured'
_exptl_crystal_description plate
_exptl_crystal_F_000 864
_exptl_crystal_size_max 0.30
_exptl_crystal_size_mid 0.15
_exptl_crystal_size_min 0.02
_refine_diff_density_max 0.689
_refine_diff_density_min -0.663
_refine_diff_density_rms 0.094
_refine_ls_extinction_method none
_refine_ls_goodness_of_fit_ref 1.047
_refine_ls_hydrogen_treatment refall
_refine_ls_matrix_type full
_refine_ls_number_parameters 245
_refine_ls_number_reflns 3036
_refine_ls_number_restraints 0
_refine_ls_restrained_S_all 1.047
_refine_ls_R_factor_all 0.0285
_refine_ls_R_factor_gt 0.0233
_refine_ls_shift/su_max 0.001
_refine_ls_shift/su_mean 0.000
_refine_ls_structure_factor_coef Fsqd
_refine_ls_weighting_details 'calc w=1/[\s^2^(Fo^2^)+(0.0269P)^2^+1.6532P] where P=(Fo^2^+2Fc^2^)/3'
_refine_ls_weighting_scheme calc
_refine_ls_wR_factor_gt 0.0567
_refine_ls_wR_factor_ref 0.0597
_reflns_number_gt 2714
_reflns_number_total 3036
_reflns_threshold_expression >2sigma(I)
_cod_data_source_file c2ce26388b.txt
_cod_data_source_block compound7
_cod_depositor_comments
;
The following automatic conversions were performed:

'_symmetry_cell_setting' value 'Monoclinic' changed to 'monoclinic'
according to /home/saulius/struct/CIF-dictionaries/cif_core.dic
dictionary named 'cif_core.dic' version 2.4.2 from 2011-04-26.

Automatic conversion script
Id: cif_fix_values 1891 2012-01-12 08:04:46Z andrius 
;
_cod_original_cell_volume 1320.4(7)
_cod_original_sg_symbol_H-M 'P 21/c'
_cod_database_code 7210027

loop_
_symmetry_equiv_pos_as_xyz
'x, y, z'
'-x, y+1/2, -z+1/2'
'-x, -y, -z'
'x, -y-1/2, z-1/2'

loop_
_atom_site_label
_atom_site_type_symbol
_atom_site_fract_x
_atom_site_fract_y
_atom_site_fract_z
_atom_site_U_iso_or_equiv
_atom_site_adp_type
_atom_site_occupancy
_atom_site_symmetry_multiplicity
_atom_site_calc_flag
Ag1 Ag 0.395864(9) 1.32433(2) 0.424420(13) 0.01495(7) Uani 1 1 d
F1 F 0.16574(7) 0.4951(2) 0.15230(12) 0.0204(3) Uani 1 1 d
F2 F 0.06975(7) 0.5078(2) -0.03921(12) 0.0240(3) Uani 1 1 d
F3 F 0.15192(8) 1.1832(2) -0.13089(12) 0.0226(3) Uani 1 1 d
F4 F 0.25041(8) 1.1686(2) 0.05596(12) 0.0200(3) Uani 1 1 d
O1 O 0.05869(9) 0.8539(3) -0.19038(15) 0.0254(4) Uani 1 1 d
O2 O 0.47510(9) 1.1135(3) 0.29456(14) 0.0199(3) Uani 1 1 d
O3 O 0.39546(8) 1.2827(3) 0.17557(14) 0.0171(3) Uani 1 1 d
O4 O 0.47531(9) 1.0825(3) 0.10178(13) 0.0176(3) Uani 1 1 d
N1 N 0.32706(10) 1.0114(3) 0.39040(16) 0.0149(4) Uani 1 1 d
N2 N 0.40096(11) 0.8233(3) 0.52810(18) 0.0164(4) Uani 1 1 d
H2A H 0.4083(13) 0.932(4) 0.566(2) 0.011(6) Uiso 1 1 d
H2B H 0.4213(16) 0.719(5) 0.545(3) 0.021(8) Uiso 1 1 d
N3 N 0.34532(10) 0.6431(3) 0.36544(16) 0.0142(4) Uani 1 1 d
N4 N 0.44888(10) 1.1613(3) 0.19169(16) 0.0132(4) Uani 1 1 d
C1 C 0.35750(12) 0.8256(3) 0.42643(19) 0.0138(4) Uani 1 1 d
C2 C 0.30066(12) 0.6501(4) 0.2649(2) 0.0153(4) Uani 1 1 d
H2C H 0.2953(13) 0.528(4) 0.220(2) 0.012(6) Uiso 1 1 d
C3 C 0.26391(12) 0.8305(3) 0.22429(19) 0.0137(4) Uani 1 1 d
C4 C 0.27991(12) 1.0092(4) 0.29263(19) 0.0156(4) Uani 1 1 d
H4 H 0.2570(14) 1.140(4) 0.271(2) 0.012(6) Uiso 1 1 d
C5 C 0.21167(12) 0.8340(3) 0.11496(19) 0.0148(4) Uani 1 1 d
C6 C 0.16417(13) 0.6683(3) 0.0842(2) 0.0170(4) Uani 1 1 d
C7 C 0.11370(13) 0.6739(4) -0.0155(2) 0.0190(5) Uani 1 1 d
C8 C 0.10705(13) 0.8465(4) -0.0901(2) 0.0193(5) Uani 1 1 d
C9 C 0.15449(12) 1.0123(4) -0.06140(19) 0.0169(4) Uani 1 1 d
C10 C 0.20547(12) 1.0033(4) 0.03746(19) 0.0163(4) Uani 1 1 d
C11 C -0.01676(15) 0.8712(5) -0.1676(3) 0.0301(6) Uani 1 1 d
H11A H -0.031(2) 0.769(7) -0.117(4) 0.052(11) Uiso 1 1 d
H11B H -0.0452(19) 0.870(5) -0.243(3) 0.041(9) Uiso 1 1 d
H11C H -0.022(2) 1.015(7) -0.131(4) 0.061(12) Uiso 1 1 d

loop_
_atom_site_aniso_label
_atom_site_aniso_U_11
_atom_site_aniso_U_22
_atom_site_aniso_U_33
_atom_site_aniso_U_23
_atom_site_aniso_U_13
_atom_site_aniso_U_12
Ag1 0.02116(10) 0.01255(10) 0.01037(9) -0.00100(6) -0.00221(6) 0.00127(6)
F1 0.0227(7) 0.0173(7) 0.0204(7) 0.0029(5) -0.0011(5) -0.0025(5)
F2 0.0242(7) 0.0249(8) 0.0218(7) -0.0032(6) -0.0036(6) -0.0088(6)
F3 0.0260(7) 0.0249(8) 0.0158(7) 0.0062(5) -0.0037(6) -0.0007(6)
F4 0.0217(7) 0.0189(7) 0.0182(7) 0.0016(5) -0.0033(5) -0.0051(5)
O1 0.0198(8) 0.0427(11) 0.0124(8) 0.0017(7) -0.0055(6) -0.0049(8)
O2 0.0235(8) 0.0250(9) 0.0100(7) -0.0006(6) -0.0037(6) 0.0039(7)
O3 0.0170(8) 0.0171(8) 0.0168(8) 0.0024(6) 0.0003(6) 0.0024(6)
O4 0.0217(8) 0.0207(8) 0.0106(7) -0.0034(6) 0.0022(6) 0.0006(6)
N1 0.0175(9) 0.0137(9) 0.0132(8) -0.0008(7) -0.0001(7) 0.0016(7)
N2 0.0224(10) 0.0126(10) 0.0131(9) -0.0022(8) -0.0043(7) 0.0027(8)
N3 0.0166(9) 0.0139(9) 0.0116(8) 0.0002(7) -0.0015(7) 0.0013(7)
N4 0.0143(8) 0.0136(9) 0.0113(8) -0.0009(6) -0.0012(7) -0.0015(7)
C1 0.0170(10) 0.0148(11) 0.0100(10) 0.0009(7) 0.0029(8) 0.0002(8)
C2 0.0160(10) 0.0157(11) 0.0143(10) -0.0022(8) 0.0020(8) -0.0007(8)
C3 0.0141(10) 0.0159(11) 0.0109(10) 0.0013(8) 0.0000(8) -0.0005(8)
C4 0.0158(10) 0.0152(11) 0.0154(10) 0.0002(8) 0.0003(8) 0.0016(9)
C5 0.0148(10) 0.0176(11) 0.0118(10) -0.0025(8) 0.0003(8) 0.0027(8)
C6 0.0185(11) 0.0185(12) 0.0142(10) 0.0001(8) 0.0018(8) 0.0016(9)
C7 0.0160(11) 0.0229(12) 0.0179(11) -0.0057(9) 0.0006(9) -0.0045(9)
C8 0.0168(11) 0.0285(13) 0.0119(10) -0.0019(9) -0.0013(8) -0.0018(9)
C9 0.0193(10) 0.0197(11) 0.0116(10) 0.0024(8) 0.0009(8) 0.0022(9)
C10 0.0159(10) 0.0187(11) 0.0142(10) -0.0023(8) 0.0014(8) -0.0009(9)
C11 0.0214(12) 0.0448(17) 0.0225(13) 0.0074(12) -0.0060(10) -0.0011(12)

loop_
_atom_type_symbol
_atom_type_description
_atom_type_scat_dispersion_real
_atom_type_scat_dispersion_imag
_atom_type_scat_source
C C 0.0033 0.0016 'International Tables Vol C Tables 4.2.6.8 and 6.1.1.4'
H H 0.0000 0.0000 'International Tables Vol C Tables 4.2.6.8 and 6.1.1.4'
Ag Ag -0.8971 1.1015 'International Tables Vol C Tables 4.2.6.8 and 6.1.1.4'
F F 0.0171 0.0103 'International Tables Vol C Tables 4.2.6.8 and 6.1.1.4'
N N 0.0061 0.0033 'International Tables Vol C Tables 4.2.6.8 and 6.1.1.4'
O O 0.0106 0.0060 'International Tables Vol C Tables 4.2.6.8 and 6.1.1.4'

loop_
_geom_angle_atom_site_label_1
_geom_angle_atom_site_label_2
_geom_angle_atom_site_label_3
_geom_angle
_geom_angle_site_symmetry_1
_geom_angle_site_symmetry_3
N3 Ag1 N1 120.24(7) 1_565 .
N3 Ag1 O4 102.21(6) 1_565 4_586
N1 Ag1 O4 127.29(6) . 4_586
N3 Ag1 O2 122.58(6) 1_565 .
N1 Ag1 O2 77.82(6) . .
O4 Ag1 O2 105.61(6) 4_586 .
C8 O1 C11 114.47(19) . .
N4 O2 Ag1 102.27(13) . .
N4 O4 Ag1 108.09(13) . 4_585
C4 N1 C1 116.91(19) . .
C4 N1 Ag1 115.72(15) . .
C1 N1 Ag1 119.42(14) . .
C1 N2 H2A 119.4(18) . .
C1 N2 H2B 117(2) . .
H2A N2 H2B 123(3) . .
C2 N3 C1 117.12(19) . .
C2 N3 Ag1 118.08(15) . 1_545
C1 N3 Ag1 124.80(14) . 1_545
O2 N4 O3 120.76(18) . .
O2 N4 O4 119.96(18) . .
O3 N4 O4 119.27(18) . .
N2 C1 N1 117.5(2) . .
N2 C1 N3 118.6(2) . .
N1 C1 N3 123.9(2) . .
N3 C2 C3 123.1(2) . .
N3 C2 H2C 117.3(15) . .
C3 C2 H2C 119.6(16) . .
C2 C3 C4 115.5(2) . .
C2 C3 C5 122.6(2) . .
C4 C3 C5 121.94(19) . .
N1 C4 C3 123.3(2) . .
N1 C4 H4 115.9(16) . .
C3 C4 H4 120.8(16) . .
C10 C5 C6 115.3(2) . .
C10 C5 C3 122.6(2) . .
C6 C5 C3 122.1(2) . .
F1 C6 C7 117.2(2) . .
F1 C6 C5 120.5(2) . .
C7 C6 C5 122.3(2) . .
F2 C7 C6 118.8(2) . .
F2 C7 C8 119.7(2) . .
C6 C7 C8 121.6(2) . .
O1 C8 C7 122.6(2) . .
O1 C8 C9 120.5(2) . .
C7 C8 C9 116.9(2) . .
F3 C9 C10 119.0(2) . .
F3 C9 C8 120.09(19) . .
C10 C9 C8 120.9(2) . .
F4 C10 C9 116.6(2) . .
F4 C10 C5 120.36(19) . .
C9 C10 C5 123.0(2) . .
O1 C11 H11A 113(2) . .
O1 C11 H11B 107(2) . .
H11A C11 H11B 112(3) . .
O1 C11 H11C 106(2) . .
H11A C11 H11C 111(3) . .
H11B C11 H11C 108(3) . .

loop_
_geom_bond_atom_site_label_1
_geom_bond_atom_site_label_2
_geom_bond_distance
_geom_bond_site_symmetry_2
Ag1 N3 2.3114(19) 1_565
Ag1 N1 2.3799(19) .
Ag1 O4 2.4281(18) 4_586
Ag1 O2 2.5533(18) .
F1 C6 1.347(3) .
F2 C7 1.346(3) .
F3 C9 1.343(3) .
F4 C10 1.346(3) .
O1 C8 1.367(3) .
O1 C11 1.443(3) .
O2 N4 1.247(2) .
O3 N4 1.253(2) .
O4 N4 1.271(2) .
O4 Ag1 2.4282(18) 4_585
N1 C4 1.332(3) .
N1 C1 1.359(3) .
N2 C1 1.329(3) .
N2 H2A 0.82(3) .
N2 H2B 0.78(3) .
N3 C2 1.331(3) .
N3 C1 1.362(3) .
N3 Ag1 2.3114(19) 1_545
C2 C3 1.392(3) .
C2 H2C 0.93(3) .
C3 C4 1.393(3) .
C3 C5 1.484(3) .
C4 H4 0.96(3) .
C5 C10 1.389(3) .
C5 C6 1.396(3) .
C6 C7 1.384(3) .
C7 C8 1.386(3) .
C8 C9 1.391(3) .
C9 C10 1.383(3) .
C11 H11A 0.93(4) .
C11 H11B 0.95(4) .
C11 H11C 1.02(4) .
